data_2240213
loop_
_publ_author_name
'Hennings, Erik'
'Schmidt, Horst'
'Voigt, Wolfgang'

_publ_section_title
;
 Crystal structures of ZnCl~2~&#x00B7;2.5H~2~O, ZnCl~2~&#x00B7;3H~2~O and
 ZnCl~2~&#x00B7;4.5H~2~O
;
_journal_issue 12
_journal_name_full 'Acta Crystallographica Section E'
_journal_page_first 515
_journal_page_last 518
_journal_paper_doi 10.1107/S1600536814024738
_journal_volume 70
_journal_year 2014
_chemical_formula_iupac '[Zn (H2 O)6] [Zn Cl4], 3H2 O'
_chemical_formula_moiety 'H12 O6 Zn, Cl4 Zn, 3(H2 O)'
_chemical_formula_sum 'Cl2 H9 O4.5 Zn'
_chemical_formula_weight 434.72
_chemical_name_common 'Zinc chloride 4.5-hydrate'
_chemical_name_systematic
;
Hexaaquazinc tetrachloridozinc trihydrate
;
_space_group_crystal_system orthorhombic
_space_group_IT_number 19
_space_group_name_Hall 'P 2ac 2ab'
_space_group_name_H-M_alt 'P 21 21 21'
_symmetry_space_group_name_Hall 'P 2ac 2ab'
_symmetry_space_group_name_H-M 'P 21 21 21'
_atom_sites_solution_hydrogens difmap
_audit_creation_method SHELXL-2012
_cell_angle_alpha 90
_cell_angle_beta 90
_cell_angle_gamma 90
_cell_formula_units_Z 4
_cell_length_a 6.9795(3)
_cell_length_b 12.5421(6)
_cell_length_c 18.1849(11)
_cell_measurement_reflns_used 33650
_cell_measurement_temperature 120
_cell_measurement_theta_max 29.6
_cell_measurement_theta_min 1.77
_cell_volume 1591.86(14)
_computing_cell_refinement
;
X-AREA (Stoe & Cie, 2009)
;
_computing_data_collection
;
X-AREA (Stoe & Cie, 2009)
;
_computing_data_reduction
;
X-RED (Stoe & Cie, 2009)
;
_computing_molecular_graphics
;
DIAMOND (Brandenburg, 2006)
;
_computing_publication_material
;
publCIF (Westrip, 2010)
;
_computing_structure_refinement
;
SHELXL2012 (Sheldrick, 2008)
;
_computing_structure_solution
;
SHELXS97 (Sheldrick, 2008)
;
_diffrn_ambient_temperature 120
_diffrn_detector_area_resol_mean 6.67
_diffrn_measured_fraction_theta_full 0.992
_diffrn_measured_fraction_theta_max 0.991
_diffrn_measurement_device_type 'Stoe IPDS 2T'
_diffrn_measurement_method 'rotation method'
_diffrn_radiation_type MoK\a
_diffrn_radiation_wavelength 0.71073
_diffrn_reflns_av_R_equivalents 0.1404
_diffrn_reflns_limit_h_max 9
_diffrn_reflns_limit_h_min -9
_diffrn_reflns_limit_k_max 17
_diffrn_reflns_limit_k_min -17
_diffrn_reflns_limit_l_max 25
_diffrn_reflns_limit_l_min -25
_diffrn_reflns_number 40776
_diffrn_reflns_theta_full 29.56
_diffrn_reflns_theta_max 29.56
_diffrn_reflns_theta_min 2.77
_exptl_absorpt_coefficient_mu 3.703
_exptl_absorpt_correction_T_max 0.7080
_exptl_absorpt_correction_T_min 0.0498
_exptl_absorpt_correction_type integration
_exptl_absorpt_process_details
;
(Coppens, 1970)
;
_exptl_crystal_colour colourless
_exptl_crystal_density_diffrn 1.814
_exptl_crystal_description prism
_exptl_crystal_F_000 872
_exptl_crystal_size_max 1
_exptl_crystal_size_mid 0.75
_exptl_crystal_size_min 0.0933
_refine_diff_density_max 0.772
_refine_diff_density_min -0.643
_refine_ls_abs_structure_details
;
Flack <i>x</i> determined using 1730 quotients
[(<i>I</i>^+^)-(<i>I</i>^-^)]/[(<i>I</i>^+^)+(<i>I</i>^-^)]
(Parsons & Flack, 2004)
;
_refine_ls_abs_structure_Flack 0.089(8)
_refine_ls_extinction_method none
_refine_ls_goodness_of_fit_ref 0.991
_refine_ls_hydrogen_treatment refall
_refine_ls_matrix_type full
_refine_ls_number_parameters 208
_refine_ls_number_reflns 4414
_refine_ls_number_restraints 27
_refine_ls_restrained_S_all 0.988
_refine_ls_R_factor_all 0.0229
_refine_ls_R_factor_gt 0.0211
_refine_ls_shift/su_max 0.001
_refine_ls_shift/su_mean 0.000
_refine_ls_structure_factor_coef Fsqd
_refine_ls_weighting_details
;
 w=1/[\s^2^(Fo^2^)+(0.0379P)^2^]
 where P=(Fo^2^+2Fc^2^)/3
;
_refine_ls_weighting_scheme calc
_refine_ls_wR_factor_gt 0.0520
_refine_ls_wR_factor_ref 0.0525
_reflns_number_gt 3955
_reflns_number_total 4414
_reflns_threshold_expression I>2\s(I)
_cod_data_source_file wm5081sup1.cif
_cod_data_source_block ZnCl2_4halbH2O_120K
_cod_database_code 2240213
_cod_database_fobs_code 2240213
_shelx_space_group_comment
;
The symmetry employed for this shelxl refinement is uniquely defined
by the following loop, which should always be used as a source of
symmetry information in preference to the above space-group names.
They are only intended as comments.
;
_shelxl_version_number .000002012

loop_
_space_group_symop_operation_xyz
'x, y, z'
'-x+1/2, -y, z+1/2'
'x+1/2, -y+1/2, -z'
'-x, y+1/2, -z+1/2'

loop_
_atom_site_type_symbol
_atom_site_label
_atom_site_fract_x
_atom_site_fract_y
_atom_site_fract_z
_atom_site_U_iso_or_equiv
_atom_site_adp_type
_atom_site_calc_flag
_atom_site_occupancy
Zn Zn1 0.77065(5) 0.00714(2) 0.06201(2) 0.01250(7) Uani d 1
Zn Zn2 0.31706(5) 0.03464(3) 0.81771(2) 0.01309(7) Uani d 1
Cl Cl3 0.27768(11) -0.08062(5) 0.91458(4) 0.01637(13) Uani d 1
Cl Cl4 0.22957(11) -0.06620(6) 0.71906(4) 0.01873(14) Uani d 1
Cl Cl1 0.62302(10) 0.09178(6) 0.80989(4) 0.01949(14) Uani d 1
Cl Cl2 0.11859(11) 0.17633(6) 0.83407(4) 0.01869(14) Uani d 1
O O5 0.7005(4) 0.0248(2) 0.17173(12) 0.0221(4) Uani d 1
O O6 1.0486(3) -0.03761(19) 0.08567(14) 0.0194(4) Uani d 1
O O4 0.6863(4) -0.15048(17) 0.05792(14) 0.0230(5) Uani d 1
O O7 0.8639(3) 0.17112(16) 0.06267(13) 0.0155(4) Uani d 1
O O2 0.7609(3) 0.27476(16) 0.93613(13) 0.0180(4) Uani d 1
O O3 0.0251(4) 0.25556(19) 0.66850(15) 0.0233(5) Uani d 1
O O1 0.6408(4) 0.75102(19) 0.91896(15) 0.0216(5) Uani d 1
O O8 0.5001(3) 0.05893(19) 0.03098(15) 0.0216(5) Uani d 1
O O9 0.8442(3) -0.00564(19) -0.04927(12) 0.0193(4) Uani d 1
H H6A 1.106(7) -0.008(3) 0.1205(18) 0.027(12) Uiso d 1
H H1A 0.732(5) 0.761(4) 0.890(2) 0.030(12) Uiso d 1
H H4B 0.681(8) -0.188(3) 0.0199(16) 0.031(12) Uiso d 1
H H7A 0.829(8) 0.201(4) 0.0235(16) 0.033(13) Uiso d 1
H H9A 0.784(6) 0.017(4) -0.0860(17) 0.029(12) Uiso d 1
H H5A 0.747(7) -0.006(4) 0.2084(19) 0.043(15) Uiso d 1
H H5B 0.586(3) 0.032(4) 0.184(3) 0.041(14) Uiso d 1
H H8A 0.433(6) 0.015(3) 0.008(2) 0.031(13) Uiso d 1
H H7B 0.816(9) 0.204(4) 0.099(2) 0.054(18) Uiso d 1
H H8B 0.423(6) 0.106(3) 0.045(3) 0.028(12) Uiso d 1
H H6B 1.069(8) -0.1034(13) 0.084(3) 0.038(15) Uiso d 1
H H9B 0.959(3) -0.014(5) -0.061(3) 0.050(16) Uiso d 1
H H4A 0.629(7) -0.181(4) 0.092(2) 0.035(14) Uiso d 1
H H2A 0.780(9) 0.239(4) 0.8979(19) 0.049(17) Uiso d 1
H H3A 0.046(8) 0.228(4) 0.7098(15) 0.040(15) Uiso d 1
H H1B 0.550(6) 0.791(4) 0.906(3) 0.047(17) Uiso d 1
H H2B 0.645(3) 0.292(4) 0.939(4) 0.050(17) Uiso d 1
H H3B -0.041(7) 0.310(3) 0.676(4) 0.047(16) Uiso d 1

loop_
_atom_site_aniso_label
_atom_site_aniso_U_11
_atom_site_aniso_U_22
_atom_site_aniso_U_33
_atom_site_aniso_U_12
_atom_site_aniso_U_13
_atom_site_aniso_U_23
Zn1 0.01058(15) 0.01326(13) 0.01365(14) 0.00118(11) -0.00037(11) 0.00004(10)
Zn2 0.00971(15) 0.01571(13) 0.01386(14) -0.00083(11) -0.00053(11) -0.00135(11)
Cl3 0.0161(3) 0.0176(3) 0.0154(3) -0.0007(2) -0.0006(2) 0.0012(2)
Cl4 0.0175(3) 0.0241(3) 0.0146(3) -0.0049(3) -0.0008(3) -0.0039(2)
Cl1 0.0108(3) 0.0288(3) 0.0189(3) -0.0047(2) 0.0008(3) -0.0050(3)
Cl2 0.0137(3) 0.0185(3) 0.0239(4) 0.0027(2) -0.0013(3) -0.0032(2)
O5 0.0198(11) 0.0340(11) 0.0126(9) 0.0063(10) 0.0007(8) 0.0015(8)
O6 0.0161(10) 0.0193(10) 0.0227(11) 0.0046(9) -0.0063(8) -0.0035(9)
O4 0.0319(13) 0.0176(10) 0.0195(11) -0.0053(9) 0.0026(11) -0.0007(8)
O7 0.0147(10) 0.0154(9) 0.0164(10) 0.0004(7) 0.0007(8) -0.0009(8)
O2 0.0170(11) 0.0175(9) 0.0194(10) -0.0004(8) 0.0005(9) -0.0012(8)
O3 0.0220(12) 0.0236(11) 0.0245(13) 0.0060(9) -0.0043(10) -0.0005(9)
O1 0.0189(12) 0.0199(10) 0.0260(12) -0.0012(9) 0.0012(9) -0.0014(9)
O8 0.0122(10) 0.0244(11) 0.0281(13) 0.0056(8) -0.0062(9) -0.0088(9)
O9 0.0157(10) 0.0294(11) 0.0127(9) 0.0038(9) 0.0025(8) 0.0012(8)

loop_
_atom_type_symbol
_atom_type_description
_atom_type_scat_dispersion_real
_atom_type_scat_dispersion_imag
_atom_type_scat_source
Zn Zn 0.2839 1.4301 'International Tables Vol C Tables 4.2.6.8 and 6.1.1.4'
Cl Cl 0.1484 0.1585 'International Tables Vol C Tables 4.2.6.8 and 6.1.1.4'
O O 0.0106 0.0060 'International Tables Vol C Tables 4.2.6.8 and 6.1.1.4'
H H 0.0000 0.0000 'International Tables Vol C Tables 4.2.6.8 and 6.1.1.4'

loop_
_geom_angle_atom_site_label_1
_geom_angle_atom_site_label_2
_geom_angle_atom_site_label_3
_geom_angle
O4 Zn1 O6 90.86(10)
O4 Zn1 O5 94.02(10)
O6 Zn1 O5 92.91(10)
O4 Zn1 O8 91.75(10)
O6 Zn1 O8 175.34(10)
O5 Zn1 O8 90.76(10)
O4 Zn1 O9 87.81(10)
O6 Zn1 O9 87.15(9)
O5 Zn1 O9 178.17(10)
O8 Zn1 O9 89.09(10)
O4 Zn1 O7 178.00(10)
O6 Zn1 O7 88.54(9)
O5 Zn1 O7 87.92(10)
O8 Zn1 O7 88.72(9)
O9 Zn1 O7 90.25(9)
Cl1 Zn2 Cl2 109.67(3)
Cl1 Zn2 Cl4 112.35(3)
Cl2 Zn2 Cl4 111.95(3)
Cl1 Zn2 Cl3 111.20(3)
Cl2 Zn2 Cl3 108.60(3)
Cl4 Zn2 Cl3 102.86(3)

loop_
_geom_bond_atom_site_label_1
_geom_bond_atom_site_label_2
_geom_bond_distance
Zn1 O4 2.064(2)
Zn1 O6 2.065(2)
Zn1 O5 2.066(2)
Zn1 O8 2.075(2)
Zn1 O9 2.094(2)
Zn1 O7 2.157(2)
Zn2 Cl1 2.2570(8)
Zn2 Cl2 2.2728(8)
Zn2 Cl4 2.2783(8)
Zn2 Cl3 2.2953(8)

loop_
_geom_hbond_atom_site_label_D
_geom_hbond_atom_site_label_H
_geom_hbond_atom_site_label_A
_geom_hbond_site_symmetry_A
_geom_hbond_distance_DH
_geom_hbond_distance_HA
_geom_hbond_distance_DA
_geom_hbond_angle_DHA
O1 H1B Cl3 1_565 0.838(14) 2.50(2) 3.300(3) 161(6)
O1 H1A O3 4_656 0.839(14) 2.000(17) 2.823(4) 167(5)
O2 H2B O7 3_456 0.838(14) 2.017(15) 2.853(3) 176(6)
O2 H2A Cl2 1_655 0.834(13) 2.75(5) 3.347(2) 130(5)
O2 H2A Cl1 . 0.834(13) 2.68(4) 3.386(2) 143(6)
O2 H2A Cl2 1_655 0.834(13) 2.75(5) 3.347(2) 130(5)
O2 H2B O7 3_456 0.838(14) 2.017(15) 2.853(3) 176(6)
O3 H3A Cl2 . 0.839(13) 2.406(16) 3.237(3) 171(5)
O3 H3B Cl3 4_556 0.835(13) 2.71(5) 3.312(3) 130(5)
O3 H3B Cl4 4_556 0.835(13) 2.79(4) 3.512(3) 146(6)
O4 H4B O1 1_544 0.837(13) 2.008(18) 2.831(4) 167(5)
O4 H4A O3 2_554 0.838(13) 1.985(15) 2.821(4) 175(6)
O5 H5A Cl1 2_654 0.838(13) 2.319(14) 3.157(2) 180(6)
O5 H5B Cl4 2_554 0.838(13) 2.330(15) 3.165(3) 175(5)
O6 H6A Cl4 2_654 0.841(13) 2.319(14) 3.159(2) 177(4)
O6 H6B O1 3_556 0.837(13) 1.920(15) 2.754(3) 175(6)
O7 H7A O2 1_554 0.839(13) 1.901(14) 2.739(3) 176(5)
O7 H7B Cl2 3_556 0.840(13) 2.38(3) 3.181(2) 160(6)
O8 H8A Cl3 1_554 0.841(13) 2.339(19) 3.155(3) 164(5)
O8 H8B O2 3_456 0.839(13) 1.907(16) 2.738(3) 170(5)
O9 H9A Cl1 1_554 0.840(13) 2.392(14) 3.230(2) 176(4)
O9 H9B Cl3 1_654 0.838(13) 2.415(19) 3.236(2) 167(5)
